data_1548129
loop_
_publ_author_name
'Wu, Yang'
'Yuan, Chunhao'
'Wang, Chang'
'Mao, Biming'
'Jia, Hao'
'Gao, Xing'
'Liao, Jianning'
'Jiang, Feng'
'Zhou, Leijie'
'Wang, Qijun'
'Guo, Hongchao'

_publ_section_title
;
 Palladium-Catalyzed [5 + 2] Cycloaddition of Vinyloxiranes with
 Sulfamate-Derived Cyclic Imines To Construct 1,3-Oxazepine Heterocycles.
;
_journal_issue 23
_journal_name_full 'Organic letters'
_journal_page_first 6268
_journal_page_last 6271
_journal_paper_doi 10.1021/acs.orglett.7b02704
_journal_volume 19
_journal_year 2017
_chemical_formula_moiety 'C18 H17 N O5 S'
_chemical_formula_sum 'C18 H17 N O5 S'
_chemical_formula_weight 359.38
_space_group_crystal_system triclinic
_space_group_IT_number 2
_space_group_name_Hall '-P 1'
_space_group_name_H-M_alt 'P -1'
_symmetry_space_group_name_Hall '-P 1'
_symmetry_space_group_name_H-M 'P -1'
_atom_sites_solution_hydrogens geom
_atom_sites_solution_primary dual
_audit_creation_date 2017-06-13
_audit_creation_method
;
Olex2 1.2
(compiled 2017.03.28 svn.r3405 for OlexSys, GUI svn.r5337)
;
_cell_angle_alpha 110.691(2)
_cell_angle_beta 92.738(2)
_cell_angle_gamma 93.838(2)
_cell_formula_units_Z 2
_cell_length_a 6.1967(2)
_cell_length_b 11.1950(3)
_cell_length_c 12.7835(3)
_cell_measurement_reflns_used 4170
_cell_measurement_temperature 173(2)
_cell_measurement_theta_max 30.2100
_cell_measurement_theta_min 2.1080
_cell_volume 825.33(4)
_computing_cell_refinement 'CrysAlisPro 1.171.39.9d (Rigaku OD, 2015)'
_computing_data_collection 'CrystalClear-SM Expert 2.0 r4 (Rigaku, 2009)'
_computing_data_reduction 'CrysAlisPro 1.171.39.9d (Rigaku OD, 2015)'
_computing_molecular_graphics 'Olex2 (Dolomanov et al., 2009)'
_computing_publication_material 'CIFTAB (Sheldrick, 2013)'
_computing_structure_refinement 'ShelXL (Sheldrick, 2015)'
_computing_structure_solution 'ShelXT (Sheldrick, 2015)'
_diffrn_ambient_temperature 173(2)
_diffrn_measured_fraction_theta_full 0.999
_diffrn_measured_fraction_theta_max 0.997
_diffrn_measurement_device_type 'Rigaku Saturn724+ (2x2 bin mode)'
_diffrn_measurement_method 'profile data from \w-scans'
_diffrn_radiation_monochromator 'Graphite Monochromator'
_diffrn_radiation_type MoK\a
_diffrn_radiation_wavelength 0.71073
_diffrn_reflns_av_R_equivalents 0.0374
_diffrn_reflns_av_unetI/netI 0.0426
_diffrn_reflns_Laue_measured_fraction_full 0.999
_diffrn_reflns_Laue_measured_fraction_max 0.997
_diffrn_reflns_limit_h_max 8
_diffrn_reflns_limit_h_min -7
_diffrn_reflns_limit_k_max 14
_diffrn_reflns_limit_k_min -14
_diffrn_reflns_limit_l_max 16
_diffrn_reflns_limit_l_min -16
_diffrn_reflns_number 11406
_diffrn_reflns_point_group_measured_fraction_full 0.999
_diffrn_reflns_point_group_measured_fraction_max 0.997
_diffrn_reflns_theta_full 25.242
_diffrn_reflns_theta_max 27.492
_diffrn_reflns_theta_min 3.020
_diffrn_source 'Sealed Tube'
_exptl_absorpt_coefficient_mu 0.226
_exptl_absorpt_correction_T_max 1.0000
_exptl_absorpt_correction_T_min 0.9223
_exptl_absorpt_correction_type multi-scan
_exptl_absorpt_process_details 'CrystalClear-SM Expert 2.0 r4 (Rigaku, 2009)'
_exptl_crystal_colour Colorless
_exptl_crystal_density_diffrn 1.446
_exptl_crystal_description block
_exptl_crystal_F_000 376
_exptl_crystal_size_max 0.426
_exptl_crystal_size_mid 0.155
_exptl_crystal_size_min 0.107
_refine_diff_density_max 0.321
_refine_diff_density_min -0.453
_refine_diff_density_rms 0.057
_refine_ls_extinction_method none
_refine_ls_goodness_of_fit_ref 1.036
_refine_ls_hydrogen_treatment constr
_refine_ls_matrix_type full
_refine_ls_number_parameters 227
_refine_ls_number_reflns 3766
_refine_ls_number_restraints 0
_refine_ls_restrained_S_all 1.036
_refine_ls_R_factor_all 0.0587
_refine_ls_R_factor_gt 0.0469
_refine_ls_shift/su_max 0.000
_refine_ls_shift/su_mean 0.000
_refine_ls_structure_factor_coef Fsqd
_refine_ls_weighting_details 'w=1/[\s^2^(Fo^2^)+(0.0506P)^2^+0.4524P] where P=(Fo^2^+2Fc^2^)/3'
_refine_ls_weighting_scheme calc
_refine_ls_wR_factor_gt 0.1101
_refine_ls_wR_factor_ref 0.1207
_reflns_Friedel_coverage 0.000
_reflns_number_gt 3132
_reflns_number_total 3766
_reflns_threshold_expression 'I > 2\s(I)'
_cod_data_source_file ol7b02704_si_005.cif
_cod_data_source_block sa5128a
_cod_depositor_comments
;
The following automatic conversions were performed:

'_exptl_absorpt_correction_type' value 'Multi-scan' changed to
'multi-scan' according to
/home/data/users/saulius/crontab/automatic-downloads/rss-feeds/ACS/lib/dictionaries/cif_core.dic
dictionary named 'cif_core.dic' version 2.4.2 from 2011-04-26.

Automatic conversion script
Id: cif_fix_values 4973 2017-02-22 13:04:09Z antanas 

 Adding full bibliography for 1548127--1548130.cif.
;
_cod_database_code 1548129
_shelx_shelxl_version_number 2016/6
_shelx_space_group_comment
;
The symmetry employed for this shelxl refinement is uniquely defined
by the following loop, which should always be used as a source of
symmetry information in preference to the above space-group names.
They are only intended as comments.
;
_olex2_refinement_description
;
1. Fixed Uiso
 At 1.2 times of:
  All C(H) groups, All C(H,H) groups
 At 1.5 times of:
  All C(H,H,H) groups
2.a Ternary CH refined with riding coordinates:
 C3(H3), C6(H6)
2.b Secondary CH2 refined with riding coordinates:
 C4(H4A,H4B), C7(H7A,H7B)
2.c Aromatic/amide H refined with riding coordinates:
 C9(H9), C10(H10), C11(H11), C12(H12), C13(H13), C14(H14), C15(H15), C17(H17)
2.d Idealised Me refined as rotating group:
 C18(H18A,H18B,H18C)
;
_olex2_submission_special_instructions 'No special instructions were received'

loop_
_space_group_symop_operation_xyz
'x, y, z'
'-x, -y, -z'

loop_
_atom_site_label
_atom_site_type_symbol
_atom_site_fract_x
_atom_site_fract_y
_atom_site_fract_z
_atom_site_U_iso_or_equiv
_atom_site_adp_type
_atom_site_occupancy
_atom_site_site_symmetry_order
_atom_site_calc_flag
_atom_site_refinement_flags_posn
S1 S 0.16670(8) 0.31694(5) 0.77657(4) 0.02651(15) Uani 1 1 d .
O1 O 0.0404(2) 0.35603(15) 0.69980(13) 0.0348(4) Uani 1 1 d .
O2 O 0.0871(3) 0.20726(14) 0.79916(13) 0.0376(4) Uani 1 1 d .
O3 O 0.1950(2) 0.43162(13) 0.89347(12) 0.0323(3) Uani 1 1 d .
O4 O 0.4686(2) 0.43791(12) 0.63205(10) 0.0230(3) Uani 1 1 d .
O5 O 0.4746(2) 0.10373(13) 0.45737(11) 0.0299(3) Uani 1 1 d .
N1 N 0.4191(3) 0.30474(15) 0.74686(13) 0.0237(3) Uani 1 1 d .
C1 C 0.3316(3) 0.54246(18) 0.90240(16) 0.0256(4) Uani 1 1 d .
C2 C 0.4939(3) 0.53782(18) 0.83081(15) 0.0240(4) Uani 1 1 d .
C3 C 0.5303(3) 0.41811(18) 0.73322(15) 0.0230(4) Uani 1 1 d .
H3 H 0.686262 0.408189 0.734519 0.028 Uiso 1 1 calc R
C4 C 0.5356(3) 0.34240(18) 0.53291(15) 0.0252(4) Uani 1 1 d .
H4A H 0.675525 0.316955 0.550255 0.030 Uiso 1 1 calc R
H4B H 0.552699 0.379391 0.475356 0.030 Uiso 1 1 calc R
C5 C 0.3729(3) 0.22388(17) 0.48768(15) 0.0234(4) Uani 1 1 d .
C6 C 0.3512(3) 0.14009(18) 0.55429(15) 0.0255(4) Uani 1 1 d .
H6 H 0.209181 0.091924 0.544969 0.031 Uiso 1 1 calc R
C7 C 0.4708(3) 0.17739(18) 0.66919(16) 0.0267(4) Uani 1 1 d .
H7A H 0.432298 0.112960 0.701272 0.032 Uiso 1 1 calc R
H7B H 0.625751 0.179283 0.661191 0.032 Uiso 1 1 calc R
C8 C 0.1844(3) 0.22506(18) 0.41063(15) 0.0242(4) Uani 1 1 d .
C9 C 0.1104(3) 0.34054(19) 0.41114(16) 0.0266(4) Uani 1 1 d .
H9 H 0.182833 0.417898 0.457822 0.032 Uiso 1 1 calc R
C10 C -0.0704(3) 0.3409(2) 0.34260(17) 0.0314(5) Uani 1 1 d .
H10 H -0.117062 0.418246 0.342841 0.038 Uiso 1 1 calc R
C11 C -0.1813(4) 0.2260(2) 0.27384(17) 0.0363(5) Uani 1 1 d .
H11 H -0.303197 0.226156 0.228527 0.044 Uiso 1 1 calc R
C12 C -0.1097(4) 0.1111(2) 0.27298(17) 0.0376(5) Uani 1 1 d .
H12 H -0.184145 0.034049 0.226947 0.045 Uiso 1 1 calc R
C13 C 0.0721(4) 0.10974(19) 0.34010(16) 0.0308(5) Uani 1 1 d .
H13 H 0.119504 0.031999 0.338273 0.037 Uiso 1 1 calc R
C14 C 0.2993(4) 0.6531(2) 0.99089(17) 0.0321(5) Uani 1 1 d .
H14 H 0.187225 0.654181 1.036952 0.039 Uiso 1 1 calc R
C15 C 0.4377(4) 0.7623(2) 1.00930(16) 0.0324(5) Uani 1 1 d .
H15 H 0.417707 0.837019 1.068598 0.039 Uiso 1 1 calc R
C16 C 0.6066(3) 0.7625(2) 0.94078(16) 0.0307(5) Uani 1 1 d .
C17 C 0.6302(3) 0.64927(19) 0.85181(16) 0.0279(4) Uani 1 1 d .
H17 H 0.740751 0.648068 0.804833 0.034 Uiso 1 1 calc R
C18 C 0.7594(4) 0.8805(2) 0.9618(2) 0.0452(6) Uani 1 1 d .
H18A H 0.694898 0.954661 1.008387 0.068 Uiso 1 1 calc GR
H18B H 0.787448 0.889488 0.891618 0.068 Uiso 1 1 calc GR
H18C H 0.893221 0.872488 0.998780 0.068 Uiso 1 1 calc GR

loop_
_atom_site_aniso_label
_atom_site_aniso_U_11
_atom_site_aniso_U_22
_atom_site_aniso_U_33
_atom_site_aniso_U_23
_atom_site_aniso_U_13
_atom_site_aniso_U_12
S1 0.0228(3) 0.0262(3) 0.0302(3) 0.0092(2) 0.00600(19) 0.00196(19)
O1 0.0209(7) 0.0427(9) 0.0433(9) 0.0178(7) 0.0026(6) 0.0074(6)
O2 0.0423(9) 0.0290(8) 0.0419(9) 0.0127(7) 0.0131(7) -0.0024(7)
O3 0.0338(8) 0.0276(7) 0.0333(8) 0.0071(6) 0.0148(6) -0.0006(6)
O4 0.0244(7) 0.0225(7) 0.0215(6) 0.0067(5) 0.0038(5) 0.0021(5)
O5 0.0372(8) 0.0241(7) 0.0281(7) 0.0070(6) 0.0068(6) 0.0108(6)
N1 0.0236(8) 0.0238(8) 0.0246(8) 0.0087(6) 0.0044(6) 0.0059(6)
C1 0.0249(10) 0.0250(10) 0.0266(9) 0.0089(8) 0.0036(8) 0.0004(8)
C2 0.0210(10) 0.0274(10) 0.0228(9) 0.0078(7) 0.0002(7) 0.0035(8)
C3 0.0174(9) 0.0265(10) 0.0242(9) 0.0079(7) 0.0016(7) 0.0019(7)
C4 0.0247(10) 0.0263(10) 0.0223(9) 0.0052(7) 0.0070(7) 0.0029(8)
C5 0.0267(10) 0.0201(9) 0.0231(9) 0.0060(7) 0.0067(7) 0.0072(7)
C6 0.0278(10) 0.0211(9) 0.0270(9) 0.0069(7) 0.0048(8) 0.0074(8)
C7 0.0286(11) 0.0255(10) 0.0281(10) 0.0104(8) 0.0048(8) 0.0107(8)
C8 0.0275(10) 0.0245(9) 0.0215(9) 0.0089(7) 0.0038(7) 0.0031(8)
C9 0.0305(11) 0.0240(10) 0.0261(9) 0.0094(8) 0.0058(8) 0.0032(8)
C10 0.0354(12) 0.0339(11) 0.0307(10) 0.0167(9) 0.0074(9) 0.0117(9)
C11 0.0309(12) 0.0505(14) 0.0297(11) 0.0175(10) -0.0032(9) 0.0036(10)
C12 0.0421(13) 0.0357(12) 0.0294(11) 0.0074(9) -0.0061(9) -0.0055(10)
C13 0.0384(12) 0.0238(10) 0.0289(10) 0.0088(8) -0.0007(9) 0.0010(9)
C14 0.0363(12) 0.0323(11) 0.0265(10) 0.0077(8) 0.0103(9) 0.0051(9)
C15 0.0427(13) 0.0280(10) 0.0227(9) 0.0039(8) 0.0036(9) 0.0046(9)
C16 0.0364(12) 0.0295(11) 0.0245(10) 0.0092(8) -0.0023(8) -0.0023(9)
C17 0.0253(10) 0.0324(11) 0.0240(9) 0.0083(8) 0.0012(8) -0.0010(8)
C18 0.0560(16) 0.0340(12) 0.0369(12) 0.0045(10) 0.0045(11) -0.0114(11)

loop_
_atom_type_symbol
_atom_type_description
_atom_type_scat_dispersion_real
_atom_type_scat_dispersion_imag
_atom_type_scat_source
C C 0.0033 0.0016 'International Tables Vol C Tables 4.2.6.8 and 6.1.1.4'
H H 0.0000 0.0000 'International Tables Vol C Tables 4.2.6.8 and 6.1.1.4'
N N 0.0061 0.0033 'International Tables Vol C Tables 4.2.6.8 and 6.1.1.4'
O O 0.0106 0.0060 'International Tables Vol C Tables 4.2.6.8 and 6.1.1.4'
S S 0.1246 0.1234 'International Tables Vol C Tables 4.2.6.8 and 6.1.1.4'

loop_
_geom_angle_atom_site_label_1
_geom_angle_atom_site_label_2
_geom_angle_atom_site_label_3
_geom_angle
O1 S1 O3 108.08(9)
O1 S1 N1 112.55(9)
O2 S1 O1 118.45(10)
O2 S1 O3 106.14(8)
O2 S1 N1 109.45(9)
O3 S1 N1 100.40(8)
C1 O3 S1 118.04(12)
C3 O4 C4 113.60(14)
C6 O5 C5 61.38(12)
C3 N1 S1 115.47(12)
C3 N1 C7 116.70(15)
C7 N1 S1 116.08(13)
C2 C1 O3 121.83(17)
C2 C1 C14 122.40(18)
C14 C1 O3 115.68(17)
C1 C2 C3 123.10(17)
C1 C2 C17 117.50(18)
C17 C2 C3 119.40(17)
O4 C3 N1 115.33(14)
O4 C3 C2 108.05(15)
O4 C3 H3 107.7
N1 C3 C2 110.10(15)
N1 C3 H3 107.7
C2 C3 H3 107.7
O4 C4 H4A 109.1
O4 C4 H4B 109.1
O4 C4 C5 112.30(15)
H4A C4 H4B 107.9
C5 C4 H4A 109.1
C5 C4 H4B 109.1
O5 C5 C4 113.30(15)
O5 C5 C6 58.58(11)
O5 C5 C8 115.44(15)
C6 C5 C4 117.95(16)
C6 C5 C8 118.55(17)
C8 C5 C4 118.45(16)
O5 C6 C5 60.04(12)
O5 C6 H6 115.4
O5 C6 C7 118.50(16)
C5 C6 H6 115.4
C5 C6 C7 120.87(17)
C7 C6 H6 115.4
N1 C7 C6 112.27(15)
N1 C7 H7A 109.1
N1 C7 H7B 109.1
C6 C7 H7A 109.1
C6 C7 H7B 109.1
H7A C7 H7B 107.9
C9 C8 C5 120.98(17)
C9 C8 C13 118.69(18)
C13 C8 C5 120.26(17)
C8 C9 H9 119.7
C10 C9 C8 120.68(18)
C10 C9 H9 119.7
C9 C10 H10 120.0
C11 C10 C9 120.1(2)
C11 C10 H10 120.0
C10 C11 H11 120.2
C12 C11 C10 119.69(19)
C12 C11 H11 120.2
C11 C12 H12 119.7
C11 C12 C13 120.6(2)
C13 C12 H12 119.7
C8 C13 H13 119.9
C12 C13 C8 120.2(2)
C12 C13 H13 119.9
C1 C14 H14 120.7
C1 C14 C15 118.57(19)
C15 C14 H14 120.7
C14 C15 H15 119.3
C14 C15 C16 121.47(18)
C16 C15 H15 119.3
C15 C16 C18 121.54(19)
C17 C16 C15 117.75(19)
C17 C16 C18 120.71(19)
C2 C17 C16 122.29(19)
C2 C17 H17 118.9
C16 C17 H17 118.9
C16 C18 H18A 109.5
C16 C18 H18B 109.5
C16 C18 H18C 109.5
H18A C18 H18B 109.5
H18A C18 H18C 109.5
H18B C18 H18C 109.5

loop_
_geom_bond_atom_site_label_1
_geom_bond_atom_site_label_2
_geom_bond_distance
S1 O1 1.4295(15)
S1 O2 1.4204(15)
S1 O3 1.5815(14)
S1 N1 1.6302(16)
O3 C1 1.421(2)
O4 C3 1.427(2)
O4 C4 1.440(2)
O5 C5 1.458(2)
O5 C6 1.436(2)
N1 C3 1.472(2)
N1 C7 1.487(2)
C1 C2 1.383(3)
C1 C14 1.385(3)
C2 C3 1.513(3)
C2 C17 1.394(3)
C3 H3 0.9800
C4 H4A 0.9700
C4 H4B 0.9700
C4 C5 1.528(3)
C5 C6 1.477(3)
C5 C8 1.496(3)
C6 H6 0.9800
C6 C7 1.517(3)
C7 H7A 0.9700
C7 H7B 0.9700
C8 C9 1.398(3)
C8 C13 1.400(3)
C9 H9 0.9300
C9 C10 1.390(3)
C10 H10 0.9300
C10 C11 1.387(3)
C11 H11 0.9300
C11 C12 1.386(3)
C12 H12 0.9300
C12 C13 1.387(3)
C13 H13 0.9300
C14 H14 0.9300
C14 C15 1.386(3)
C15 H15 0.9300
C15 C16 1.397(3)
C16 C17 1.394(3)
C16 C18 1.507(3)
C17 H17 0.9300
C18 H18A 0.9600
C18 H18B 0.9600
C18 H18C 0.9600
